data_2106330
loop_
_publ_author_name
'Hawthorne, F.C.'
'Ito, J.'

_publ_section_title
;
 Refinement of the crystal structures of (Mg0.776 Co0.224) Si O3 and
 (Mg0.925 Mn0.075) Si O3
;
_journal_name_full 'Acta Crystallographica B (24,1968-38,1982)'
_journal_page_first 891
_journal_page_last 893
_journal_volume 34
_journal_year 1978
_chemical_formula_sum 'Mg0.925 Mn0.075 O3 Si'
_chemical_name_systematic '(Mg0.925 Mn0.075) Si O3'
_space_group_IT_number 61
_symmetry_space_group_name_Hall '-P 2ac 2ab'
_symmetry_space_group_name_H-M 'P b c a'
_cell_angle_alpha 90
_cell_angle_beta 90
_cell_angle_gamma 90
_cell_formula_units_Z 16
_cell_length_a 18.27
_cell_length_b 8.833
_cell_length_c 5.195
_cell_volume 838.363
_citation_journal_id_ASTM ACBCAR
_cod_data_source_file Hawthorne_ACBCAR_1978_1345.cif
_cod_data_source_block Mg0.925Mn0.075O3Si1
_cod_original_cell_volume 838.3635
_cod_original_formula_sum 'Mg0.925 Mn0.075 O3 Si1'
_cod_database_code 2106330

loop_
_symmetry_equiv_pos_as_xyz
x,y,z
-x+1/2,-y,z+1/2
x+1/2,-y+1/2,-z
-x,y+1/2,-z+1/2
-x,-y,-z
x-1/2,y,-z-1/2
-x-1/2,y-1/2,z
x,-y-1/2,z-1/2

loop_
_atom_site_label
_atom_site_type_symbol
_atom_site_fract_x
_atom_site_fract_y
_atom_site_fract_z
_atom_site_occupancy
_atom_site_U_iso_or_equiv
O6 O-2 0.4473 0.1975 0.6015 1 0.0
Mn2 Mn+2 0.37702 0.4847 0.3622 0.127 0.0
O1 O-2 0.1832 0.3392 0.0374 1 0.0
Mg2 Mg+2 0.37702 0.4847 0.3622 0.873 0.0
Si1 Si+4 0.27165 0.3414 0.0506 1 0.0
Mg1 Mg+2 0.37558 0.6539 0.8685 0.977 0.0
O2 O-2 0.3105 0.5025 0.0447 1 0.0
O3 O-2 0.303 0.2248 -0.1714 1 0.0
O4 O-2 0.5628 0.3398 0.7991 1 0.0
Mn1 Mn+2 0.37558 0.6539 0.8685 0.023 0.0
O5 O-2 0.4335 0.4845 0.6921 1 0.0
Si2 Si+4 0.47384 0.3375 0.7977 1 0.0
